data_1557886
loop_
_publ_author_name
'Zhou, Jia'
'Gao, Ying'
'Chang, Jin-Ling'
'Yu, Heng-Yi'
'Chen, Juan'
'Zhou, Ming'
'Meng, Xiang-Gao'
'Ruan, Han-Li'

_publ_section_title
;
 Resorcylic Acid Lactones from an Ilyonectria sp.
;
_journal_name_full 'Journal of Natural Products'
_journal_paper_doi 10.1021/acs.jnatprod.9b01167
_journal_year 2020
_chemical_absolute_configuration ad
_chemical_formula_sum 'C18 H21 Cl O6'
_chemical_formula_weight 368.80
_space_group_crystal_system monoclinic
_space_group_IT_number 4
_space_group_name_Hall 'P 2yb'
_space_group_name_H-M_alt 'P 1 21 1'
_atom_sites_solution_hydrogens geom
_audit_creation_method SHELXL-2014/7
_cell_angle_alpha 90
_cell_angle_beta 90.4900(10)
_cell_angle_gamma 90
_cell_formula_units_Z 2
_cell_length_a 6.6956(2)
_cell_length_b 11.5295(3)
_cell_length_c 11.5446(3)
_cell_measurement_reflns_used 3775
_cell_measurement_temperature 297(2)
_cell_measurement_theta_max 66.40
_cell_measurement_theta_min 3.83
_cell_volume 891.17(4)
_computing_cell_refinement 'Bruker SAINT'
_computing_data_collection 'Bruker APEX2'
_computing_data_reduction 'Bruker SAINT'
_computing_molecular_graphics 'Bruker SHELXTL'
_computing_publication_material 'Bruker SHELXTL'
_computing_structure_refinement 'SHELXL-2014/7 (Sheldrick, 2014)'
_computing_structure_solution 'SHELXS-97 (Sheldrick, 2008)'
_diffrn_ambient_temperature 297(2)
_diffrn_measured_fraction_theta_full 0.867
_diffrn_measured_fraction_theta_max 0.868
_diffrn_measurement_device_type 'Bruker APEX-II CCD'
_diffrn_measurement_method '\f and \w scans'
_diffrn_radiation_type CuK\a
_diffrn_radiation_wavelength 1.54178
_diffrn_reflns_av_R_equivalents 0.0291
_diffrn_reflns_av_unetI/netI 0.0426
_diffrn_reflns_Laue_measured_fraction_full 0.867
_diffrn_reflns_Laue_measured_fraction_max 0.868
_diffrn_reflns_limit_h_max 7
_diffrn_reflns_limit_h_min -7
_diffrn_reflns_limit_k_max 12
_diffrn_reflns_limit_k_min -12
_diffrn_reflns_limit_l_max 12
_diffrn_reflns_limit_l_min -11
_diffrn_reflns_number 4997
_diffrn_reflns_point_group_measured_fraction_full 0.735
_diffrn_reflns_point_group_measured_fraction_max 0.735
_diffrn_reflns_theta_full 64.939
_diffrn_reflns_theta_max 64.939
_diffrn_reflns_theta_min 3.829
_exptl_absorpt_coefficient_mu 2.176
_exptl_absorpt_correction_type none
_exptl_crystal_colour colorless
_exptl_crystal_density_diffrn 1.374
_exptl_crystal_description block
_exptl_crystal_F_000 388
_exptl_crystal_size_max 0.120
_exptl_crystal_size_mid 0.100
_exptl_crystal_size_min 0.100
_refine_diff_density_max 0.368
_refine_diff_density_min -0.610
_refine_diff_density_rms 0.074
_refine_ls_abs_structure_details
; 
 Flack x determined using 749 quotients [(I+)-(I-)]/[(I+)+(I-)] 
 (Parsons, Flack and Wagner, Acta Cryst. B69 (2013) 249-259). 
;
_refine_ls_abs_structure_Flack 0.063(9)
_refine_ls_extinction_coef 0.0035(8)
_refine_ls_extinction_expression Fc^*^=kFc[1+0.001xFc^2^\l^3^/sin(2\q)]^-1/4^
_refine_ls_extinction_method 'SHELXL-2014/7 (Sheldrick 2014'
_refine_ls_goodness_of_fit_ref 1.177
_refine_ls_hydrogen_treatment constr
_refine_ls_matrix_type full
_refine_ls_number_parameters 231
_refine_ls_number_reflns 2231
_refine_ls_number_restraints 1
_refine_ls_restrained_S_all 1.177
_refine_ls_R_factor_all 0.0533
_refine_ls_R_factor_gt 0.0395
_refine_ls_shift/su_max 0.007
_refine_ls_shift/su_mean 0.000
_refine_ls_structure_factor_coef Fsqd
_refine_ls_weighting_details 'w=1/[\s^2^(Fo^2^)+(0.0015P)^2^+1.0770P] where P=(Fo^2^+2Fc^2^)/3'
_refine_ls_weighting_scheme calc
_refine_ls_wR_factor_gt 0.0934
_refine_ls_wR_factor_ref 0.1211
_reflns_Friedel_coverage 0.607
_reflns_Friedel_fraction_full 0.588
_reflns_Friedel_fraction_max 0.588
_reflns_number_gt 2002
_reflns_number_total 2231
_reflns_threshold_expression 'I > 2\s(I)'
_cod_data_source_file np9b01167_si_008.cif
_cod_data_source_block cu_181101C_0m
_cod_original_sg_symbol_H-M 'P 21'
_cod_database_code 1557886
_shelx_shelxl_version_number 2014/7
_shelx_space_group_comment
; 
The symmetry employed for this shelxl refinement is uniquely defined 
by the following loop, which should always be used as a source of 
symmetry information in preference to the above space-group names. 
They are only intended as comments. 
;
_shelx_estimated_absorpt_t_min 0.780
_shelx_estimated_absorpt_t_max 0.812

loop_
_space_group_symop_operation_xyz
'x, y, z'
'-x, y+1/2, -z'

loop_
_atom_site_label
_atom_site_type_symbol
_atom_site_fract_x
_atom_site_fract_y
_atom_site_fract_z
_atom_site_U_iso_or_equiv
_atom_site_adp_type
_atom_site_occupancy
_atom_site_site_symmetry_order
_atom_site_calc_flag
_atom_site_refinement_flags_posn
_atom_site_refinement_flags_adp
_atom_site_refinement_flags_occupancy
_atom_site_disorder_assembly
_atom_site_disorder_group
C1 C 0.7824(11) 0.5011(7) 0.6867(8) 0.065(2) Uani 1 1 d . . . . .
H1A H 0.7871 0.4827 0.7678 0.097 Uiso 1 1 calc R U . . .
H1B H 0.8033 0.5829 0.6765 0.097 Uiso 1 1 calc R U . . .
H1C H 0.8850 0.4590 0.6473 0.097 Uiso 1 1 calc R U . . .
C2 C 0.5818(10) 0.4681(6) 0.6376(6) 0.0460(16) Uani 1 1 d . . . . .
H2 H 0.5809 0.4825 0.5540 0.055 Uiso 1 1 calc R U . . .
C3 C 0.4046(9) 0.5287(6) 0.6914(6) 0.0489(17) Uani 1 1 d . . . . .
H3A H 0.2851 0.4860 0.6700 0.059 Uiso 1 1 calc R U . . .
H3B H 0.3935 0.6052 0.6570 0.059 Uiso 1 1 calc R U . . .
C4 C 0.4069(9) 0.5428(6) 0.8221(6) 0.0450(16) Uani 1 1 d . . . . .
H4 H 0.4629 0.4730 0.8583 0.054 Uiso 1 1 calc R U . . .
C5 C 0.1982(11) 0.5635(6) 0.8669(7) 0.0529(19) Uani 1 1 d . . . . .
H5 H 0.1255 0.6231 0.8324 0.063 Uiso 1 1 calc R U . . .
C6 C 0.1095(12) 0.5053(6) 0.9500(7) 0.060(2) Uani 1 1 d . . . . .
H6 H -0.0198 0.5289 0.9669 0.072 Uiso 1 1 calc R U . . .
C7 C 0.1872(11) 0.4070(7) 1.0206(6) 0.0579(18) Uani 1 1 d . . . . .
H7A H 0.1760 0.4265 1.1020 0.069 Uiso 1 1 calc R U . . .
H7B H 0.3277 0.3961 1.0039 0.069 Uiso 1 1 calc R U . . .
C8 C 0.0766(12) 0.2935(7) 0.9977(7) 0.061(2) Uani 1 1 d . . . . .
H8A H 0.1296 0.2346 1.0496 0.073 Uiso 1 1 calc R U . . .
H8B H -0.0632 0.3043 1.0164 0.073 Uiso 1 1 calc R U . . .
C9 C 0.0904(10) 0.2489(7) 0.8742(7) 0.057(2) Uani 1 1 d . . . . .
H9A H -0.0141 0.1918 0.8623 0.068 Uiso 1 1 calc R U . . .
H9B H 0.0632 0.3131 0.8220 0.068 Uiso 1 1 calc R U . . .
C10 C 0.2849(10) 0.1956(6) 0.8406(6) 0.0468(16) Uani 1 1 d . . . . .
C11 C 0.2947(9) 0.1566(6) 0.7171(5) 0.0448(16) Uani 1 1 d . . . . .
H11A H 0.2805 0.2241 0.6675 0.054 Uiso 1 1 calc R U . . .
H11B H 0.1818 0.1061 0.7015 0.054 Uiso 1 1 calc R U . . .
C12 C 0.4832(9) 0.0934(6) 0.6838(6) 0.0444(16) Uani 1 1 d . . . . .
C13 C 0.5016(10) -0.0249(6) 0.7103(6) 0.0444(16) Uani 1 1 d . . . . .
C14 C 0.6666(10) -0.0902(7) 0.6763(5) 0.0489(16) Uani 1 1 d . . . . .
C15 C 0.8137(11) -0.0382(6) 0.6093(6) 0.0495(17) Uani 1 1 d . . . . .
H15 H 0.9219 -0.0814 0.5837 0.059 Uiso 1 1 calc R U . . .
C16 C 0.7982(10) 0.0763(6) 0.5813(6) 0.0475(18) Uani 1 1 d . . . . .
C17 C 0.6377(9) 0.1466(5) 0.6192(5) 0.0390(15) Uani 1 1 d . . . . .
C18 C 0.6502(12) 0.2696(6) 0.5884(6) 0.0533(19) Uani 1 1 d . . . . .
Cl1 Cl 0.3175(3) -0.09309(17) 0.78851(18) 0.0682(6) Uani 1 1 d . . . . .
O1 O 0.7465(9) 0.3066(4) 0.5073(5) 0.0702(16) Uani 1 1 d . . . . .
O2 O 0.5526(7) 0.3421(4) 0.6588(4) 0.0461(12) Uani 1 1 d . . . . .
O3 O 0.5300(8) 0.6405(4) 0.8493(4) 0.0590(13) Uani 1 1 d . . . . .
H3 H 0.5285 0.6521 0.9193 0.088 Uiso 1 1 calc R U . . .
O4 O 0.4227(8) 0.1807(5) 0.9081(4) 0.0645(15) Uani 1 1 d . . . . .
O5 O 0.6900(8) -0.2026(5) 0.7013(5) 0.0692(16) Uani 1 1 d . . . . .
H5A H 0.5818 -0.2357 0.6962 0.104 Uiso 1 1 calc R U . . .
O6 O 0.9499(7) 0.1196(4) 0.5137(4) 0.0569(13) Uani 1 1 d . . . . .
H6A H 0.9180 0.1837 0.4888 0.085 Uiso 1 1 calc R U . . .

loop_
_atom_site_aniso_label
_atom_site_aniso_U_11
_atom_site_aniso_U_22
_atom_site_aniso_U_33
_atom_site_aniso_U_23
_atom_site_aniso_U_13
_atom_site_aniso_U_12
C1 0.057(4) 0.057(5) 0.081(6) 0.002(4) 0.005(4) -0.010(4)
C2 0.060(4) 0.036(4) 0.043(4) 0.000(3) 0.008(3) 0.005(3)
C3 0.049(4) 0.047(4) 0.051(4) -0.003(3) -0.004(3) 0.005(3)
C4 0.048(4) 0.039(4) 0.048(4) 0.007(3) 0.001(3) -0.002(3)
C5 0.057(4) 0.037(4) 0.065(5) 0.001(4) -0.003(4) 0.007(3)
C6 0.068(5) 0.047(5) 0.065(5) -0.004(4) 0.005(4) 0.004(4)
C7 0.075(5) 0.055(4) 0.045(4) 0.001(4) 0.014(3) -0.002(4)
C8 0.060(5) 0.059(5) 0.063(5) 0.003(4) 0.020(4) 0.004(4)
C9 0.046(4) 0.055(5) 0.071(5) -0.007(4) 0.012(4) 0.004(3)
C10 0.042(3) 0.051(5) 0.047(4) 0.002(3) 0.006(3) 0.001(3)
C11 0.038(3) 0.048(4) 0.049(4) -0.001(3) 0.002(3) -0.001(3)
C12 0.043(3) 0.053(5) 0.038(4) 0.000(3) -0.001(3) -0.005(3)
C13 0.044(4) 0.046(4) 0.044(4) 0.001(3) 0.009(3) -0.002(3)
C14 0.066(4) 0.035(4) 0.046(4) -0.003(3) 0.002(3) -0.001(4)
C15 0.057(4) 0.041(4) 0.051(4) -0.003(3) 0.005(4) 0.012(3)
C16 0.058(4) 0.042(4) 0.042(4) -0.002(3) -0.007(4) -0.007(3)
C17 0.045(3) 0.030(3) 0.043(4) -0.003(3) -0.004(3) 0.002(3)
C18 0.075(5) 0.046(5) 0.039(4) -0.005(3) -0.007(4) 0.006(4)
Cl1 0.0730(12) 0.0552(11) 0.0768(13) 0.0078(10) 0.0195(10) -0.0109(10)
O1 0.113(5) 0.047(3) 0.051(3) 0.009(3) 0.030(3) 0.005(3)
O2 0.059(3) 0.034(3) 0.045(3) -0.001(2) 0.007(2) 0.000(2)
O3 0.078(3) 0.054(3) 0.045(3) -0.003(2) 0.004(3) -0.020(2)
O4 0.067(3) 0.078(4) 0.049(3) -0.006(3) 0.002(3) 0.023(3)
O5 0.084(4) 0.041(3) 0.082(4) 0.001(3) 0.018(4) 0.006(3)
O6 0.059(3) 0.051(3) 0.061(3) 0.005(2) 0.012(3) -0.006(2)

loop_
_atom_type_symbol
_atom_type_description
_atom_type_scat_dispersion_real
_atom_type_scat_dispersion_imag
_atom_type_scat_source
C C 0.0181 0.0091 'International Tables Vol C Tables 4.2.6.8 and 6.1.1.4'
H H 0.0000 0.0000 'International Tables Vol C Tables 4.2.6.8 and 6.1.1.4'
O O 0.0492 0.0322 'International Tables Vol C Tables 4.2.6.8 and 6.1.1.4'
Cl Cl 0.3639 0.7018 'International Tables Vol C Tables 4.2.6.8 and 6.1.1.4'

loop_
_geom_angle_atom_site_label_1
_geom_angle_atom_site_label_2
_geom_angle_atom_site_label_3
_geom_angle
_geom_angle_site_symmetry_1
_geom_angle_site_symmetry_3
_geom_angle_publ_flag
C2 C1 H1A 109.5 . . ?
C2 C1 H1B 109.5 . . ?
H1A C1 H1B 109.5 . . ?
C2 C1 H1C 109.5 . . ?
H1A C1 H1C 109.5 . . ?
H1B C1 H1C 109.5 . . ?
O2 C2 C1 107.7(6) . . ?
O2 C2 C3 106.2(6) . . ?
C1 C2 C3 115.4(6) . . ?
O2 C2 H2 109.1 . . ?
C1 C2 H2 109.1 . . ?
C3 C2 H2 109.1 . . ?
C2 C3 C4 117.1(5) . . ?
C2 C3 H3A 108.0 . . ?
C4 C3 H3A 108.0 . . ?
C2 C3 H3B 108.0 . . ?
C4 C3 H3B 108.0 . . ?
H3A C3 H3B 107.3 . . ?
O3 C4 C5 109.5(6) . . ?
O3 C4 C3 107.7(5) . . ?
C5 C4 C3 110.8(5) . . ?
O3 C4 H4 109.6 . . ?
C5 C4 H4 109.6 . . ?
C3 C4 H4 109.6 . . ?
C6 C5 C4 126.3(7) . . ?
C6 C5 H5 116.8 . . ?
C4 C5 H5 116.8 . . ?
C5 C6 C7 129.1(7) . . ?
C5 C6 H6 115.5 . . ?
C7 C6 H6 115.5 . . ?
C6 C7 C8 113.1(6) . . ?
C6 C7 H7A 109.0 . . ?
C8 C7 H7A 109.0 . . ?
C6 C7 H7B 109.0 . . ?
C8 C7 H7B 109.0 . . ?
H7A C7 H7B 107.8 . . ?
C9 C8 C7 114.7(6) . . ?
C9 C8 H8A 108.6 . . ?
C7 C8 H8A 108.6 . . ?
C9 C8 H8B 108.6 . . ?
C7 C8 H8B 108.6 . . ?
H8A C8 H8B 107.6 . . ?
C10 C9 C8 116.3(6) . . ?
C10 C9 H9A 108.2 . . ?
C8 C9 H9A 108.2 . . ?
C10 C9 H9B 108.2 . . ?
C8 C9 H9B 108.2 . . ?
H9A C9 H9B 107.4 . . ?
O4 C10 C9 123.4(6) . . ?
O4 C10 C11 121.9(6) . . ?
C9 C10 C11 114.6(6) . . ?
C10 C11 C12 115.5(5) . . ?
C10 C11 H11A 108.4 . . ?
C12 C11 H11A 108.4 . . ?
C10 C11 H11B 108.4 . . ?
C12 C11 H11B 108.4 . . ?
H11A C11 H11B 107.5 . . ?
C13 C12 C17 118.2(6) . . ?
C13 C12 C11 119.1(6) . . ?
C17 C12 C11 122.6(6) . . ?
C14 C13 C12 122.1(6) . . ?
C14 C13 Cl1 118.2(5) . . ?
C12 C13 Cl1 119.7(5) . . ?
O5 C14 C15 117.1(6) . . ?
O5 C14 C13 123.6(7) . . ?
C15 C14 C13 119.3(7) . . ?
C16 C15 C14 119.7(7) . . ?
C16 C15 H15 120.1 . . ?
C14 C15 H15 120.1 . . ?
C15 C16 O6 115.4(7) . . ?
C15 C16 C17 122.5(7) . . ?
O6 C16 C17 122.1(6) . . ?
C16 C17 C12 118.2(6) . . ?
C16 C17 C18 115.7(6) . . ?
C12 C17 C18 126.2(6) . . ?
O1 C18 O2 120.8(7) . . ?
O1 C18 C17 123.9(7) . . ?
O2 C18 C17 115.3(7) . . ?
C18 O2 C2 116.4(5) . . ?
C4 O3 H3 109.5 . . ?
C14 O5 H5A 109.5 . . ?
C16 O6 H6A 109.5 . . ?

loop_
_geom_bond_atom_site_label_1
_geom_bond_atom_site_label_2
_geom_bond_distance
_geom_bond_site_symmetry_2
_geom_bond_publ_flag
C1 C2 1.502(10) . ?
C1 H1A 0.9600 . ?
C1 H1B 0.9600 . ?
C1 H1C 0.9600 . ?
C2 O2 1.486(7) . ?
C2 C3 1.515(9) . ?
C2 H2 0.9800 . ?
C3 C4 1.518(9) . ?
C3 H3A 0.9700 . ?
C3 H3B 0.9700 . ?
C4 O3 1.429(8) . ?
C4 C5 1.513(10) . ?
C4 H4 0.9800 . ?
C5 C6 1.316(10) . ?
C5 H5 0.9300 . ?
C6 C7 1.487(10) . ?
C6 H6 0.9300 . ?
C7 C8 1.526(11) . ?
C7 H7A 0.9700 . ?
C7 H7B 0.9700 . ?
C8 C9 1.520(10) . ?
C8 H8A 0.9700 . ?
C8 H8B 0.9700 . ?
C9 C10 1.494(9) . ?
C9 H9A 0.9700 . ?
C9 H9B 0.9700 . ?
C10 O4 1.215(7) . ?
C10 C11 1.497(9) . ?
C11 C12 1.510(9) . ?
C11 H11A 0.9700 . ?
C11 H11B 0.9700 . ?
C12 C13 1.402(9) . ?
C12 C17 1.420(9) . ?
C13 C14 1.396(9) . ?
C13 Cl1 1.724(7) . ?
C14 O5 1.337(9) . ?
C14 C15 1.393(10) . ?
C15 C16 1.363(9) . ?
C15 H15 0.9300 . ?
C16 O6 1.380(8) . ?
C16 C17 1.418(9) . ?
C17 C18 1.465(9) . ?
C18 O1 1.218(9) . ?
C18 O2 1.340(8) . ?
O3 H3 0.8200 . ?
O5 H5A 0.8200 . ?
O6 H6A 0.8200 . ?

loop_
_geom_hbond_atom_site_label_D
_geom_hbond_atom_site_label_H
_geom_hbond_atom_site_label_A
_geom_hbond_distance_DH
_geom_hbond_distance_HA
_geom_hbond_distance_DA
_geom_hbond_angle_DHA
_geom_hbond_site_symmetry_A
O6 H6A O1 0.82 1.84 2.550(7) 144.6 .
O5 H5A O3 0.82 2.30 2.714(7) 111.9 1_545
O3 H3 O4 0.82 2.04 2.855(7) 170.1 2_657
C11 H11A O2 0.97 2.28 2.834(8) 115.6 .
C1 H1C O1 0.96 2.56 3.062(10) 113.0 .
C1 H1B O5 0.96 2.60 3.475(9) 151.2 1_565
C1 H1B O5 0.96 2.60 3.475(9) 151.2 1_565
C1 H1C O1 0.96 2.56 3.062(10) 113.0 .
C11 H11A O2 0.97 2.28 2.834(8) 115.6 .
O3 H3 O4 0.82 2.04 2.855(7) 170.1 2_657
O5 H5A O3 0.82 2.30 2.714(7) 111.9 1_545
O6 H6A O1 0.82 1.84 2.550(7) 144.6 .

loop_
_geom_torsion_atom_site_label_1
_geom_torsion_atom_site_label_2
_geom_torsion_atom_site_label_3
_geom_torsion_atom_site_label_4
_geom_torsion
_geom_torsion_site_symmetry_1
_geom_torsion_site_symmetry_2
_geom_torsion_site_symmetry_3
_geom_torsion_site_symmetry_4
_geom_torsion_publ_flag
O2 C2 C3 C4 77.5(7) . . . . ?
C1 C2 C3 C4 -41.8(9) . . . . ?
C2 C3 C4 O3 80.6(7) . . . . ?
C2 C3 C4 C5 -159.6(6) . . . . ?
O3 C4 C5 C6 -113.9(8) . . . . ?
C3 C4 C5 C6 127.5(8) . . . . ?
C4 C5 C6 C7 0.2(13) . . . . ?
C5 C6 C7 C8 -113.6(9) . . . . ?
C6 C7 C8 C9 61.6(9) . . . . ?
C7 C8 C9 C10 75.1(8) . . . . ?
C8 C9 C10 O4 4.5(11) . . . . ?
C8 C9 C10 C11 -178.0(7) . . . . ?
O4 C10 C11 C12 2.5(10) . . . . ?
C9 C10 C11 C12 -175.1(6) . . . . ?
C10 C11 C12 C13 81.2(8) . . . . ?
C10 C11 C12 C17 -103.4(7) . . . . ?
C17 C12 C13 C14 0.7(9) . . . . ?
C11 C12 C13 C14 176.3(6) . . . . ?
C17 C12 C13 Cl1 -180.0(4) . . . . ?
C11 C12 C13 Cl1 -4.4(8) . . . . ?
C12 C13 C14 O5 179.2(6) . . . . ?
Cl1 C13 C14 O5 -0.1(9) . . . . ?
C12 C13 C14 C15 -3.1(10) . . . . ?
Cl1 C13 C14 C15 177.5(5) . . . . ?
O5 C14 C15 C16 -179.8(6) . . . . ?
C13 C14 C15 C16 2.3(9) . . . . ?
C14 C15 C16 O6 -179.4(6) . . . . ?
C14 C15 C16 C17 0.8(9) . . . . ?
C15 C16 C17 C12 -3.2(8) . . . . ?
O6 C16 C17 C12 177.1(5) . . . . ?
C15 C16 C17 C18 175.9(6) . . . . ?
O6 C16 C17 C18 -3.8(8) . . . . ?
C13 C12 C17 C16 2.3(8) . . . . ?
C11 C12 C17 C16 -173.1(5) . . . . ?
C13 C12 C17 C18 -176.7(6) . . . . ?
C11 C12 C17 C18 7.9(9) . . . . ?
C16 C17 C18 O1 23.6(9) . . . . ?
C12 C17 C18 O1 -157.3(7) . . . . ?
C16 C17 C18 O2 -154.2(5) . . . . ?
C12 C17 C18 O2 24.9(9) . . . . ?
O1 C18 O2 C2 -4.6(9) . . . . ?
C17 C18 O2 C2 173.2(5) . . . . ?
C1 C2 O2 C18 -77.3(7) . . . . ?
C3 C2 O2 C18 158.5(5) . . . . ?
